data_2208191
loop_
_publ_author_name
'Ling Zhang'
'Si-Ling Wu'
'Qian-Yong Cao'
'Jing-Hua Liu'

_publ_section_title
;
 Chlorotris(triphenylphosphine)platinum(II) perchlorate dichloromethane
 disolvate
;
_journal_coeditor_code WK6073
_journal_issue 2
_journal_name_full 'Acta Crystallographica Section E'
_journal_page_first m345
_journal_page_last m346
_journal_paper_doi 10.1107/S1600536806001826
_journal_volume 62
_journal_year 2006
_chemical_formula_iupac '[Pt Cl (C18 H15 P)3] (Cl O4), 2C1 H2 Cl2'
_chemical_formula_moiety 'C54 H45 Cl1 P3 Pt +, Cl O4 -, 2C1 H2 Cl2'
_chemical_formula_sum 'C56 H49 Cl6 O4 P3 Pt'
_chemical_formula_weight 1201.73
_chemical_name_systematic
;Chlorotris(triphenylphosphine)platinum(II) perchlorate dichloromethane
 disolvate
;
_space_group_IT_number 14
_symmetry_cell_setting monoclinic
_symmetry_space_group_name_Hall '-P 2ybc'
_symmetry_space_group_name_H-M 'P 1 21/c 1'
_atom_sites_solution_hydrogens geom
_atom_sites_solution_primary direct
_atom_sites_solution_secondary difmap
_audit_creation_method SHELXL-97
_cell_angle_alpha 90.00
_cell_angle_beta 104.848(12)
_cell_angle_gamma 90.00
_cell_formula_units_Z 4
_cell_length_a 17.889(5)
_cell_length_b 12.323(3)
_cell_length_c 26.217(9)
_cell_measurement_reflns_used 992
_cell_measurement_temperature 303(2)
_cell_measurement_theta_max 24.74
_cell_measurement_theta_min 2.92
_cell_volume 5586(3)
_computing_cell_refinement 'SMART (Bruker, 1998)'
_computing_data_collection 'SMART (Bruker, 1998)'
_computing_data_reduction SAINT
_computing_molecular_graphics 'SHELXTL (Bruker, 1998)'
_computing_publication_material SHELXTL
_computing_structure_refinement 'SHELXL97 (Sheldrick, 1997)'
_computing_structure_solution 'SHELXS97 (Sheldrick, 1997)'
_diffrn_ambient_temperature 303(2)
_diffrn_measured_fraction_theta_full 0.999
_diffrn_measured_fraction_theta_max 0.987
_diffrn_measurement_device_type 'Bruker SMART APEX-II CCD area-detector'
_diffrn_measurement_method '\f and \w'
_diffrn_radiation_monochromator graphite
_diffrn_radiation_source 'fine-focus sealed tube'
_diffrn_radiation_type MoK\a
_diffrn_radiation_wavelength 0.71073
_diffrn_reflns_av_R_equivalents 0.0717
_diffrn_reflns_av_sigmaI/netI 0.1019
_diffrn_reflns_limit_h_max 20
_diffrn_reflns_limit_h_min -22
_diffrn_reflns_limit_k_max 15
_diffrn_reflns_limit_k_min -15
_diffrn_reflns_limit_l_max 26
_diffrn_reflns_limit_l_min -32
_diffrn_reflns_number 28838
_diffrn_reflns_theta_full 25.00
_diffrn_reflns_theta_max 26.49
_diffrn_reflns_theta_min 1.18
_exptl_absorpt_coefficient_mu 2.831
_exptl_absorpt_correction_T_max 0.753
_exptl_absorpt_correction_T_min 0.493
_exptl_absorpt_correction_type multi-scan
_exptl_absorpt_process_details '(SADABS; Sheldrick, 1996)'
_exptl_crystal_colour colorless
_exptl_crystal_density_diffrn 1.429
_exptl_crystal_density_method 'not measured'
_exptl_crystal_description block
_exptl_crystal_F_000 2400
_exptl_crystal_size_max 0.24
_exptl_crystal_size_mid 0.20
_exptl_crystal_size_min 0.10
_refine_diff_density_max 1.462
_refine_diff_density_min -1.028
_refine_ls_extinction_method none
_refine_ls_goodness_of_fit_ref 1.090
_refine_ls_hydrogen_treatment constr
_refine_ls_matrix_type full
_refine_ls_number_parameters 669
_refine_ls_number_reflns 11417
_refine_ls_number_restraints 164
_refine_ls_restrained_S_all 1.098
_refine_ls_R_factor_all 0.1173
_refine_ls_R_factor_gt 0.0646
_refine_ls_shift/su_max 0.006
_refine_ls_shift/su_mean 0.000
_refine_ls_structure_factor_coef Fsqd
_refine_ls_weighting_details 'calc w=1/[\s^2^(Fo^2^)+(0.0887P)^2^] where P=(Fo^2^+2Fc^2^)/3'
_refine_ls_weighting_scheme calc
_refine_ls_wR_factor_gt 0.1494
_refine_ls_wR_factor_ref 0.1801
_reflns_number_gt 7366
_reflns_number_total 11417
_reflns_threshold_expression I>2\s(I)
_cod_data_source_file wk6073.cif
_cod_data_source_block I
_cod_depositor_comments
;
The following automatic conversions were performed:
'_symmetry_cell_setting' value 'Monoclinic' changed to 'monoclinic'
according to '/home/saulius/struct/CIF-dictionaries/cif_core.dic'
dictionary named 'cif_core.dic' version 2.4.1 from 2010-06-29.

Automatic conversion script
Id: cif_fix_enum 1527 2010-12-29 10:47:43Z saulius 

The following automatic conversions were performed:

'_symmetry_cell_setting' value 'Monoclinic' changed to 'monoclinic'
according to /home/saulius/struct/CIF-dictionaries/cif_core.dic
dictionary named 'cif_core.dic' version 2.4.1 from 2010-06-29.

Automatic conversion script
Id: cif_fix_values 1715 2011-07-08 13:25:40Z adriana 
;
_cod_original_sg_symbol_H-M 'P 21/c'
_cod_database_code 2208191
_cod_database_fobs_code 2208191

loop_
_symmetry_equiv_pos_as_xyz
'x, y, z'
'-x, y+1/2, -z+1/2'
'-x, -y, -z'
'x, -y-1/2, z-1/2'

loop_
_atom_site_label
_atom_site_fract_x
_atom_site_fract_y
_atom_site_fract_z
_atom_site_U_iso_or_equiv
_atom_site_adp_type
_atom_site_calc_flag
_atom_site_refinement_flags
_atom_site_occupancy
_atom_site_disorder_assembly
_atom_site_disorder_group
_atom_site_type_symbol
Pt1 0.705751(18) 0.70379(3) 0.384905(15) 0.03302(13) Uani d . 1 . . Pt
Cl1 0.58334(13) 0.7618(2) 0.33447(12) 0.0575(8) Uani d . 1 . . Cl
P1 0.75095(13) 0.85494(19) 0.34633(11) 0.0364(6) Uani d . 1 . . P
P2 0.63154(12) 0.59179(19) 0.42660(10) 0.0337(5) Uani d . 1 . . P
P3 0.82088(12) 0.62386(18) 0.42224(10) 0.0305(5) Uani d . 1 . . P
C1 0.7541(5) 0.8281(8) 0.2796(4) 0.043(2) Uani d . 1 . . C
C2 0.7342(6) 0.7259(9) 0.2591(5) 0.055(3) Uani d . 1 . . C
H2 0.7180 0.6726 0.2789 0.066 Uiso calc R 1 . . H
C3 0.7392(7) 0.7042(12) 0.2067(5) 0.076(4) Uani d . 1 . . C
H3 0.7263 0.6353 0.1928 0.091 Uiso calc R 1 . . H
C4 0.7618(8) 0.7793(15) 0.1763(6) 0.088(5) Uani d . 1 . . C
H4 0.7640 0.7638 0.1420 0.105 Uiso calc R 1 . . H
C5 0.7810(8) 0.8779(15) 0.1980(7) 0.094(5) Uani d . 1 . . C
H5 0.7985 0.9303 0.1782 0.113 Uiso calc R 1 . . H
C6 0.7760(6) 0.9046(10) 0.2480(5) 0.062(3) Uani d . 1 . . C
H6 0.7874 0.9748 0.2606 0.075 Uiso calc R 1 . . H
C7 0.6854(5) 0.9681(8) 0.3461(5) 0.046(3) Uani d . 1 . . C
C8 0.6568(6) 1.0307(9) 0.3025(6) 0.064(3) Uani d . 1 . . C
H8 0.6682 1.0138 0.2708 0.077 Uiso calc R 1 . . H
C9 0.6095(9) 1.1217(12) 0.3060(9) 0.103(6) Uani d . 1 . . C
H9 0.5875 1.1636 0.2764 0.124 Uiso calc R 1 . . H
C10 0.5976(11) 1.1454(15) 0.3539(11) 0.132(9) Uani d . 1 . . C
H10 0.5681 1.2063 0.3564 0.158 Uiso calc R 1 . . H
C11 0.6257(11) 1.0866(15) 0.3979(9) 0.126(7) Uani d . 1 . . C
H11 0.6165 1.1071 0.4299 0.152 Uiso calc R 1 . . H
C12 0.6684(8) 0.9954(11) 0.3942(6) 0.090(5) Uani d . 1 . . C
H12 0.6862 0.9515 0.4237 0.108 Uiso calc R 1 . . H
C13 0.8435(5) 0.9194(7) 0.3777(4) 0.040(2) Uani d . 1 . . C
C14 0.9026(6) 0.9274(9) 0.3545(5) 0.060(3) Uani d . 1 . . C
H14 0.8975 0.8921 0.3224 0.072 Uiso calc R 1 . . H
C15 0.9702(8) 0.9844(12) 0.3752(7) 0.081(4) Uani d . 1 . . C
H15 1.0097 0.9876 0.3580 0.097 Uiso calc R 1 . . H
C16 0.9757(10) 1.0349(12) 0.4214(9) 0.113(8) Uani d . 1 . . C
H16 1.0193 1.0768 0.4357 0.136 Uiso calc R 1 . . H
C17 0.9186(9) 1.0269(10) 0.4488(7) 0.089(5) Uani d . 1 . . C
H17 0.9248 1.0604 0.4815 0.106 Uiso calc R 1 . . H
C18 0.8520(7) 0.9676(9) 0.4263(5) 0.063(3) Uani d . 1 . . C
H18 0.8133 0.9606 0.4439 0.075 Uiso calc R 1 . . H
C19 0.5785(5) 0.6891(7) 0.4551(4) 0.040(2) Uani d . 1 . . C
C20 0.6198(6) 0.7733(9) 0.4868(5) 0.057(3) Uani d . 1 . . C
H20 0.6732 0.7772 0.4924 0.069 Uiso calc R 1 . . H
C21 0.5830(7) 0.8481(10) 0.5092(6) 0.075(4) Uani d . 1 . . C
H21 0.6117 0.9019 0.5303 0.090 Uiso calc R 1 . . H
C22 0.5024(8) 0.8466(9) 0.5013(6) 0.079(4) Uani d . 1 . . C
H22 0.4776 0.8999 0.5160 0.095 Uiso calc R 1 . . H
C23 0.4601(6) 0.7636(10) 0.4709(6) 0.068(4) Uani d . 1 . . C
H23 0.4067 0.7603 0.4655 0.082 Uiso calc R 1 . . H
C24 0.4986(6) 0.6853(9) 0.4485(5) 0.054(3) Uani d . 1 . . C
H24 0.4703 0.6294 0.4287 0.065 Uiso calc R 1 . . H
C25 0.5624(4) 0.5007(7) 0.3847(4) 0.032(2) Uani d . 1 . . C
C26 0.5511(5) 0.4954(9) 0.3309(4) 0.050(3) Uani d . 1 . . C
H26 0.5799 0.5406 0.3149 0.060 Uiso calc R 1 . . H
C27 0.4980(6) 0.4248(11) 0.2995(5) 0.066(3) Uani d . 1 . . C
H27 0.4934 0.4196 0.2634 0.079 Uiso calc R 1 . . H
C28 0.4528(7) 0.3634(10) 0.3233(6) 0.076(4) Uani d . 1 . . C
H28 0.4157 0.3180 0.3025 0.091 Uiso calc R 1 . . H
C29 0.4604(6) 0.3662(9) 0.3773(6) 0.066(4) Uani d . 1 . . C
H29 0.4294 0.3237 0.3929 0.079 Uiso calc R 1 . . H
C30 0.5168(5) 0.4359(8) 0.4074(5) 0.052(3) Uani d . 1 . . C
H30 0.5236 0.4386 0.4438 0.063 Uiso calc R 1 . . H
C31 0.6754(5) 0.5016(7) 0.4815(4) 0.037(2) Uani d . 1 . . C
C32 0.6820(6) 0.5292(10) 0.5334(5) 0.058(3) Uani d . 1 . . C
H32 0.6656 0.5974 0.5412 0.070 Uiso calc R 1 . . H
C33 0.7128(8) 0.4573(12) 0.5747(5) 0.077(4) Uani d . 1 . . C
H33 0.7167 0.4769 0.6095 0.092 Uiso calc R 1 . . H
C34 0.7376(7) 0.3561(12) 0.5626(6) 0.076(4) Uani d . 1 . . C
H34 0.7585 0.3077 0.5898 0.092 Uiso calc R 1 . . H
C35 0.7319(6) 0.3257(9) 0.5111(5) 0.056(3) Uani d . 1 . . C
H35 0.7484 0.2576 0.5033 0.067 Uiso calc R 1 . . H
C36 0.7007(5) 0.4001(8) 0.4709(4) 0.049(3) Uani d . 1 . . C
H36 0.6969 0.3807 0.4361 0.059 Uiso calc R 1 . . H
C37 0.8484(4) 0.6283(7) 0.4938(4) 0.033(2) Uani d . 1 . . C
C38 0.8437(6) 0.7263(8) 0.5163(4) 0.050(3) Uani d . 1 . . C
H38 0.8224 0.7848 0.4951 0.059 Uiso calc R 1 . . H
C39 0.8703(6) 0.7407(10) 0.5708(5) 0.057(3) Uani d . 1 . . C
H39 0.8662 0.8083 0.5856 0.068 Uiso calc R 1 . . H
C40 0.9019(6) 0.6566(11) 0.6022(5) 0.064(3) Uani d . 1 . . C
H40 0.9209 0.6663 0.6384 0.076 Uiso calc R 1 . . H
C41 0.9057(6) 0.5546(11) 0.5793(5) 0.066(3) Uani d . 1 . . C
H41 0.9272 0.4960 0.6004 0.079 Uiso calc R 1 . . H
C42 0.8782(5) 0.5412(8) 0.5267(4) 0.047(3) Uani d . 1 . . C
H42 0.8792 0.4726 0.5121 0.057 Uiso calc R 1 . . H
C43 0.8208(5) 0.4837(7) 0.4000(4) 0.038(2) Uani d . 1 . . C
C44 0.7594(6) 0.4419(8) 0.3607(4) 0.049(3) Uani d . 1 . . C
H44 0.7172 0.4857 0.3457 0.059 Uiso calc R 1 . . H
C45 0.7612(8) 0.3335(10) 0.3437(5) 0.071(4) Uani d . 1 . . C
H45 0.7197 0.3050 0.3183 0.085 Uiso calc R 1 . . H
C46 0.8249(9) 0.2703(9) 0.3650(6) 0.078(4) Uani d . 1 . . C
H46 0.8255 0.1981 0.3548 0.094 Uiso calc R 1 . . H
C47 0.8875(8) 0.3121(9) 0.4011(6) 0.073(4) Uani d . 1 . . C
H47 0.9305 0.2685 0.4145 0.088 Uiso calc R 1 . . H
C48 0.8876(6) 0.4180(8) 0.4178(5) 0.050(3) Uani d . 1 . . C
H48 0.9315 0.4467 0.4408 0.060 Uiso calc R 1 . . H
C49 0.9077(5) 0.6728(7) 0.4051(4) 0.035(2) Uani d . 1 . . C
C50 0.9137(5) 0.6541(8) 0.3536(4) 0.046(3) Uani d . 1 . . C
H50 0.8727 0.6218 0.3292 0.055 Uiso calc R 1 . . H
C51 0.9787(6) 0.6825(9) 0.3386(5) 0.060(3) Uani d . 1 . . C
H51 0.9812 0.6717 0.3040 0.072 Uiso calc R 1 . . H
C52 1.0406(6) 0.7272(10) 0.3749(6) 0.064(4) Uani d . 1 . . C
H52 1.0850 0.7464 0.3648 0.077 Uiso calc R 1 . . H
C53 1.0370(6) 0.7433(10) 0.4253(6) 0.066(4) Uani d . 1 . . C
H53 1.0791 0.7731 0.4497 0.080 Uiso calc R 1 . . H
C54 0.9703(5) 0.7153(8) 0.4410(4) 0.044(2) Uani d . 1 . . C
H54 0.9685 0.7256 0.4758 0.052 Uiso calc R 1 . . H
Cl2 0.76737(18) 0.0282(2) 0.57483(15) 0.0695(9) Uani d D 1 . . Cl
O1 0.7460(12) -0.0716(13) 0.5943(11) 0.114(11) Uani d PDU 0.52(3) A 1 O
O2 0.816(2) 0.010(3) 0.5403(13) 0.224(17) Uani d PDU 0.52(3) A 1 O
O3 0.807(2) 0.0960(19) 0.6175(9) 0.209(16) Uani d PDU 0.52(3) A 1 O
O4 0.6988(10) 0.0832(18) 0.5458(12) 0.148(14) Uani d PDU 0.52(3) A 1 O
O1' 0.7613(15) -0.044(2) 0.5317(8) 0.130(13) Uani d PDU 0.48(3) A 2 O
O2' 0.8273(11) 0.1048(16) 0.5780(15) 0.148(14) Uani d PDU 0.48(3) A 2 O
O3' 0.785(2) -0.034(2) 0.6229(8) 0.186(15) Uani d PDU 0.48(3) A 2 O
O4' 0.6955(10) 0.083(2) 0.5705(13) 0.170(17) Uani d PDU 0.48(3) A 2 O
C55 0.8553(9) 0.3530(12) 0.2323(13) 0.135(12) Uani d PDU 0.603(6) . . C
H55A 0.8342 0.3742 0.1958 0.162 Uiso calc PR 0.603(6) . . H
H55B 0.8204 0.3786 0.2526 0.162 Uiso calc PR 0.603(6) . . H
Cl3 0.9441(8) 0.4112(10) 0.2558(5) 0.218(6) Uani d PDU 0.603(6) . . Cl
Cl4 0.8623(9) 0.2141(10) 0.2365(6) 0.228(6) Uani d PDU 0.603(6) . . Cl
C56 0.6101(16) 0.3532(16) 0.1610(7) 0.088(10) Uani d PDU 0.397(6) . . C
H56A 0.6309 0.3805 0.1328 0.105 Uiso calc PR 0.397(6) . . H
H56B 0.5554 0.3388 0.1466 0.105 Uiso calc PR 0.397(6) . . H
Cl5 0.6214(8) 0.4485(11) 0.2094(6) 0.149(5) Uani d PDU 0.397(6) . . Cl
Cl6 0.6566(11) 0.2346(12) 0.1853(8) 0.199(8) Uani d PDU 0.397(6) . . Cl

loop_
_atom_site_aniso_label
_atom_site_aniso_U_11
_atom_site_aniso_U_22
_atom_site_aniso_U_33
_atom_site_aniso_U_12
_atom_site_aniso_U_13
_atom_site_aniso_U_23
Pt1 0.02707(18) 0.0332(2) 0.0401(2) 0.00237(16) 0.01106(13) 0.00559(19)
Cl1 0.0277(12) 0.0618(17) 0.080(2) 0.0082(11) 0.0077(12) 0.0288(15)
P1 0.0347(12) 0.0296(13) 0.0467(16) 0.0026(10) 0.0136(11) 0.0039(11)
P2 0.0254(11) 0.0348(13) 0.0418(15) -0.0041(9) 0.0104(10) 0.0035(11)
P3 0.0232(11) 0.0267(12) 0.0445(15) 0.0013(9) 0.0137(10) 0.0028(10)
C1 0.041(5) 0.043(6) 0.046(6) 0.001(4) 0.013(5) 0.009(5)
C2 0.058(7) 0.061(8) 0.050(7) 0.010(5) 0.019(5) 0.003(6)
C3 0.078(9) 0.090(10) 0.062(9) -0.001(7) 0.020(7) -0.026(8)
C4 0.083(10) 0.127(15) 0.058(9) 0.005(10) 0.026(7) 0.029(10)
C5 0.096(11) 0.103(13) 0.096(13) 0.009(10) 0.050(9) 0.034(11)
C6 0.069(8) 0.071(8) 0.055(8) 0.001(6) 0.030(6) 0.013(7)
C7 0.043(6) 0.032(5) 0.065(8) -0.006(4) 0.019(5) 0.002(5)
C8 0.048(6) 0.049(7) 0.094(10) 0.004(5) 0.016(6) 0.015(7)
C9 0.096(12) 0.058(10) 0.152(18) 0.016(8) 0.025(11) 0.031(11)
C10 0.106(14) 0.071(12) 0.23(3) 0.040(10) 0.069(17) 0.009(16)
C11 0.125(15) 0.105(15) 0.17(2) 0.030(12) 0.082(15) -0.020(14)
C12 0.092(10) 0.086(10) 0.104(12) 0.049(8) 0.047(9) -0.009(9)
C13 0.034(5) 0.025(5) 0.057(7) -0.001(4) 0.004(5) 0.004(5)
C14 0.037(6) 0.053(7) 0.085(9) -0.009(5) 0.007(6) 0.016(6)
C15 0.065(9) 0.079(11) 0.099(13) -0.010(7) 0.021(8) 0.024(9)
C16 0.083(11) 0.047(9) 0.18(2) -0.017(8) -0.012(13) 0.048(11)
C17 0.098(11) 0.046(8) 0.098(12) -0.001(8) -0.020(9) -0.014(8)
C18 0.063(7) 0.049(7) 0.080(10) -0.007(6) 0.026(7) 0.004(7)
C19 0.035(5) 0.034(5) 0.054(6) -0.003(4) 0.013(4) 0.002(5)
C20 0.054(7) 0.057(7) 0.071(8) -0.011(5) 0.033(6) -0.019(6)
C21 0.066(8) 0.064(8) 0.107(12) -0.013(6) 0.043(8) -0.029(8)
C22 0.101(10) 0.037(7) 0.120(13) -0.001(7) 0.065(9) -0.018(8)
C23 0.037(6) 0.068(8) 0.108(11) 0.016(5) 0.035(6) -0.006(8)
C24 0.036(5) 0.056(7) 0.076(8) -0.008(5) 0.023(5) -0.011(6)
C25 0.019(4) 0.030(5) 0.045(6) 0.000(3) 0.002(4) -0.004(4)
C26 0.034(5) 0.055(7) 0.052(7) -0.005(5) -0.004(5) -0.006(5)
C27 0.053(7) 0.085(9) 0.053(8) 0.005(6) 0.003(6) -0.005(7)
C28 0.061(8) 0.056(8) 0.091(12) 0.001(6) -0.014(7) -0.010(8)
C29 0.041(6) 0.044(7) 0.110(12) -0.002(5) 0.014(7) 0.010(7)
C30 0.043(6) 0.049(6) 0.063(8) -0.004(5) 0.009(5) -0.002(6)
C31 0.033(5) 0.035(5) 0.046(6) 0.003(4) 0.018(4) 0.005(5)
C32 0.061(7) 0.058(7) 0.055(8) -0.008(6) 0.014(6) -0.005(6)
C33 0.095(10) 0.082(10) 0.043(8) -0.006(8) -0.003(7) 0.015(7)
C34 0.073(9) 0.082(10) 0.066(10) -0.004(7) 0.002(7) 0.032(8)
C35 0.041(6) 0.043(6) 0.083(10) 0.008(5) 0.014(6) 0.027(6)
C36 0.045(6) 0.053(7) 0.052(7) -0.015(5) 0.016(5) 0.004(5)
C37 0.026(4) 0.031(5) 0.039(5) -0.003(4) 0.006(4) 0.004(4)
C38 0.057(6) 0.042(7) 0.054(7) 0.001(5) 0.022(5) -0.001(5)
C39 0.055(7) 0.050(7) 0.066(8) 0.003(5) 0.018(6) -0.015(6)
C40 0.056(7) 0.083(9) 0.048(7) 0.001(6) 0.006(6) 0.002(7)
C41 0.065(8) 0.070(9) 0.054(8) 0.009(6) 0.001(6) 0.024(7)
C42 0.042(6) 0.041(6) 0.054(7) 0.006(4) 0.002(5) 0.009(5)
C43 0.030(5) 0.033(5) 0.061(7) -0.003(4) 0.028(5) 0.006(5)
C44 0.051(6) 0.047(6) 0.047(7) -0.011(5) 0.007(5) -0.011(5)
C45 0.099(10) 0.057(8) 0.060(8) -0.032(7) 0.026(7) -0.022(6)
C46 0.114(12) 0.032(7) 0.094(12) 0.011(7) 0.038(9) -0.003(7)
C47 0.084(9) 0.047(8) 0.094(11) 0.015(6) 0.032(8) -0.011(7)
C48 0.040(6) 0.039(6) 0.071(8) 0.005(4) 0.013(5) -0.004(5)
C49 0.031(5) 0.031(5) 0.047(6) 0.005(4) 0.018(4) 0.008(4)
C50 0.034(5) 0.047(6) 0.062(7) 0.011(4) 0.022(5) 0.011(5)
C51 0.055(7) 0.068(8) 0.069(8) 0.014(6) 0.040(6) 0.003(6)
C52 0.043(7) 0.067(8) 0.093(10) 0.005(5) 0.035(7) 0.022(7)
C53 0.035(6) 0.064(7) 0.098(11) -0.012(5) 0.011(6) 0.012(8)
C54 0.030(5) 0.049(6) 0.052(6) -0.001(4) 0.011(4) 0.002(5)
Cl2 0.075(2) 0.0475(18) 0.095(3) -0.0003(15) 0.0363(19) -0.0004(17)
O1 0.107(17) 0.092(16) 0.14(3) 0.009(13) 0.023(16) 0.049(17)
O2 0.23(4) 0.23(4) 0.24(4) 0.00(3) 0.12(3) 0.02(3)
O3 0.26(3) 0.21(3) 0.14(3) -0.12(3) 0.02(2) 0.00(2)
O4 0.071(16) 0.094(19) 0.27(4) 0.030(14) 0.025(17) 0.03(2)
O1' 0.12(2) 0.14(2) 0.14(2) 0.020(17) 0.048(17) -0.082(19)
O2' 0.104(18) 0.13(2) 0.21(4) -0.051(16) 0.029(19) 0.04(2)
O3' 0.34(4) 0.13(3) 0.11(2) 0.02(3) 0.10(3) 0.04(2)
O4' 0.14(3) 0.14(3) 0.29(4) 0.03(2) 0.16(3) 0.00(3)
C55 0.140(14) 0.142(14) 0.133(14) 0.009(9) 0.052(10) 0.004(9)
Cl3 0.243(9) 0.213(9) 0.183(9) -0.001(7) 0.025(7) -0.020(7)
Cl4 0.273(10) 0.242(10) 0.216(10) 0.009(7) 0.148(8) -0.006(7)
C56 0.078(13) 0.102(14) 0.093(14) -0.030(9) 0.039(9) -0.007(9)
Cl5 0.132(8) 0.180(9) 0.160(9) -0.051(7) 0.081(7) -0.019(7)
Cl6 0.198(11) 0.235(11) 0.169(11) -0.027(9) 0.057(8) 0.001(9)

loop_
_atom_type_symbol
_atom_type_description
_atom_type_scat_dispersion_real
_atom_type_scat_dispersion_imag
_atom_type_scat_source
C C 0.0033 0.0016 'International Tables Vol C Tables 4.2.6.8 and 6.1.1.4'
H H 0.0000 0.0000 'International Tables Vol C Tables 4.2.6.8 and 6.1.1.4'
O O 0.0106 0.0060 'International Tables Vol C Tables 4.2.6.8 and 6.1.1.4'
Cl Cl 0.1484 0.1585 'International Tables Vol C Tables 4.2.6.8 and 6.1.1.4'
P P 0.1023 0.0942 'International Tables Vol C Tables 4.2.6.8 and 6.1.1.4'
Pt Pt -1.7033 8.3905 'International Tables Vol C Tables 4.2.6.8 and 6.1.1.4'

loop_
_geom_angle_atom_site_label_1
_geom_angle_atom_site_label_2
_geom_angle_atom_site_label_3
_geom_angle
_geom_angle_publ_flag
P3 Pt1 P1 98.91(8) yes
P3 Pt1 Cl1 169.58(10) yes
P1 Pt1 Cl1 83.77(9) yes
P3 Pt1 P2 95.87(8) yes
P1 Pt1 P2 162.27(8) yes
Cl1 Pt1 P2 83.43(9) yes
C1 P1 C7 108.6(5) ?
C1 P1 C13 105.5(5) ?
C7 P1 C13 100.2(4) ?
C1 P1 Pt1 111.8(3) ?
C7 P1 Pt1 108.3(3) ?
C13 P1 Pt1 121.3(3) ?
C19 P2 C25 108.2(4) ?
C19 P2 C31 104.0(5) ?
C25 P2 C31 100.9(4) ?
C19 P2 Pt1 102.7(3) ?
C25 P2 Pt1 117.1(3) ?
C31 P2 Pt1 122.7(3) ?
C37 P3 C43 109.7(4) ?
C37 P3 C49 102.8(4) ?
C43 P3 C49 99.5(4) ?
C37 P3 Pt1 114.1(3) ?
C43 P3 Pt1 110.3(3) ?
C49 P3 Pt1 119.1(3) ?
C6 C1 C2 118.4(11) ?
C6 C1 P1 123.0(9) ?
C2 C1 P1 118.6(8) ?
C1 C2 C3 118.3(11) ?
C1 C2 H2 120.9 ?
C3 C2 H2 120.9 ?
C4 C3 C2 122.9(14) ?
C4 C3 H3 118.5 ?
C2 C3 H3 118.5 ?
C5 C4 C3 116.9(15) ?
C5 C4 H4 121.6 ?
C3 C4 H4 121.6 ?
C4 C5 C6 123.0(14) ?
C4 C5 H5 118.5 ?
C6 C5 H5 118.5 ?
C1 C6 C5 120.5(13) ?
C1 C6 H6 119.8 ?
C5 C6 H6 119.8 ?
C8 C7 C12 119.5(11) ?
C8 C7 P1 122.6(9) ?
C12 C7 P1 117.8(9) ?
C7 C8 C9 119.7(14) ?
C7 C8 H8 120.2 ?
C9 C8 H8 120.2 ?
C10 C9 C8 117.7(17) ?
C10 C9 H9 121.2 ?
C8 C9 H9 121.2 ?
C11 C10 C9 124.4(18) ?
C11 C10 H10 117.8 ?
C9 C10 H10 117.8 ?
C10 C11 C12 118(2) ?
C10 C11 H11 120.9 ?
C12 C11 H11 120.9 ?
C11 C12 C7 120.5(16) ?
C11 C12 H12 119.8 ?
C7 C12 H12 119.8 ?
C14 C13 C18 118.1(10) ?
C14 C13 P1 123.5(9) ?
C18 C13 P1 118.3(8) ?
C13 C14 C15 124.6(13) ?
C13 C14 H14 117.7 ?
C15 C14 H14 117.7 ?
C16 C15 C14 116.3(15) ?
C16 C15 H15 121.9 ?
C14 C15 H15 121.9 ?
C15 C16 C17 122.6(15) ?
C15 C16 H16 118.7 ?
C17 C16 H16 118.7 ?
C18 C17 C16 118.5(16) ?
C18 C17 H17 120.8 ?
C16 C17 H17 120.8 ?
C13 C18 C17 119.9(12) ?
C13 C18 H18 120.1 ?
C17 C18 H18 120.1 ?
C24 C19 C20 117.5(9) ?
C24 C19 P2 123.8(8) ?
C20 C19 P2 118.6(7) ?
C21 C20 C19 121.0(11) ?
C21 C20 H20 119.5 ?
C19 C20 H20 119.5 ?
C20 C21 C22 121.5(12) ?
C20 C21 H21 119.2 ?
C22 C21 H21 119.2 ?
C23 C22 C21 118.8(11) ?
C23 C22 H22 120.6 ?
C21 C22 H22 120.6 ?
C22 C23 C24 119.5(10) ?
C22 C23 H23 120.3 ?
C24 C23 H23 120.3 ?
C19 C24 C23 121.6(10) ?
C19 C24 H24 119.2 ?
C23 C24 H24 119.2 ?
C26 C25 C30 117.9(9) ?
C26 C25 P2 123.3(7) ?
C30 C25 P2 118.8(8) ?
C25 C26 C27 122.5(11) ?
C25 C26 H26 118.8 ?
C27 C26 H26 118.8 ?
C28 C27 C26 118.0(12) ?
C28 C27 H27 121.0 ?
C26 C27 H27 121.0 ?
C27 C28 C29 122.4(12) ?
C27 C28 H28 118.8 ?
C29 C28 H28 118.8 ?
C28 C29 C30 117.2(12) ?
C28 C29 H29 121.4 ?
C30 C29 H29 121.4 ?
C25 C30 C29 122.0(11) ?
C25 C30 H30 119.0 ?
C29 C30 H30 119.0 ?
C32 C31 C36 118.2(10) ?
C32 C31 P2 122.6(8) ?
C36 C31 P2 119.2(8) ?
C31 C32 C33 121.6(12) ?
C31 C32 H32 119.2 ?
C33 C32 H32 119.2 ?
C34 C33 C32 118.6(13) ?
C34 C33 H33 120.7 ?
C32 C33 H33 120.7 ?
C35 C34 C33 121.3(12) ?
C35 C34 H34 119.4 ?
C33 C34 H34 119.4 ?
C34 C35 C36 118.3(11) ?
C34 C35 H35 120.8 ?
C36 C35 H35 120.8 ?
C31 C36 C35 122.0(11) ?
C31 C36 H36 119.0 ?
C35 C36 H36 119.0 ?
C38 C37 C42 118.3(9) ?
C38 C37 P3 116.5(7) ?
C42 C37 P3 125.1(8) ?
C37 C38 C39 121.0(10) ?
C37 C38 H38 119.5 ?
C39 C38 H38 119.5 ?
C40 C39 C38 120.3(11) ?
C40 C39 H39 119.9 ?
C38 C39 H39 119.9 ?
C39 C40 C41 119.0(11) ?
C39 C40 H40 120.5 ?
C41 C40 H40 120.5 ?
C42 C41 C40 120.1(11) ?
C42 C41 H41 120.0 ?
C40 C41 H41 120.0 ?
C41 C42 C37 121.3(10) ?
C41 C42 H42 119.4 ?
C37 C42 H42 119.4 ?
C44 C43 C48 117.9(9) ?
C44 C43 P3 121.5(7) ?
C48 C43 P3 120.3(7) ?
C43 C44 C45 120.3(11) ?
C43 C44 H44 119.8 ?
C45 C44 H44 119.8 ?
C46 C45 C44 119.4(12) ?
C46 C45 H45 120.3 ?
C44 C45 H45 120.3 ?
C47 C46 C45 121.0(11) ?
C47 C46 H46 119.5 ?
C45 C46 H46 119.5 ?
C46 C47 C48 120.7(12) ?
C46 C47 H47 119.7 ?
C48 C47 H47 119.7 ?
C47 C48 C43 120.4(11) ?
C47 C48 H48 119.8 ?
C43 C48 H48 119.8 ?
C54 C49 C50 118.3(9) ?
C54 C49 P3 123.8(8) ?
C50 C49 P3 117.5(7) ?
C51 C50 C49 121.1(10) ?
C51 C50 H50 119.5 ?
C49 C50 H50 119.5 ?
C50 C51 C52 119.8(12) ?
C50 C51 H51 120.1 ?
C52 C51 H51 120.1 ?
C53 C52 C51 120.2(10) ?
C53 C52 H52 119.9 ?
C51 C52 H52 119.9 ?
C52 C53 C54 120.5(11) ?
C52 C53 H53 119.8 ?
C54 C53 H53 119.8 ?
C49 C54 C53 120.1(11) ?
C49 C54 H54 120.0 ?
C53 C54 H54 120.0 ?
O2' Cl2 O1 145.7(14) ?
O2' Cl2 O1' 111.6(10) ?
O1 Cl2 O1' 76.6(13) ?
O2' Cl2 O4' 110.2(10) ?
O1 Cl2 O4' 96.6(17) ?
O1' Cl2 O4' 110.4(10) ?
O2' Cl2 O3 49.3(12) ?
O1 Cl2 O3 110.5(9) ?
O1' Cl2 O3 155.4(15) ?
O4' Cl2 O3 92.5(18) ?
O2' Cl2 O2 64.0(13) ?
O1 Cl2 O2 111.0(10) ?
O1' Cl2 O2 48.3(13) ?
O4' Cl2 O2 135.1(18) ?
O3 Cl2 O2 108.9(10) ?
O2' Cl2 O4 104.3(16) ?
O1 Cl2 O4 109.1(9) ?
O1' Cl2 O4 89.6(17) ?
O4' Cl2 O4 26.9(19) ?
O3 Cl2 O4 109.0(10) ?
O2 Cl2 O4 108.4(10) ?
O2' Cl2 O3' 108.0(10) ?
O1 Cl2 O3' 41.0(13) ?
O1' Cl2 O3' 108.5(10) ?
O4' Cl2 O3' 108.2(10) ?
O3 Cl2 O3' 70.8(14) ?
O2 Cl2 O3' 116.0(18) ?
O4 Cl2 O3' 133.1(18) ?
Cl3 C55 Cl4 110.5(8) ?
Cl3 C55 H55A 109.6 ?
Cl4 C55 H55A 109.6 ?
Cl3 C55 H55B 109.6 ?
Cl4 C55 H55B 109.6 ?
H55A C55 H55B 108.1 ?
Cl5 C56 Cl6 110.9(9) ?
Cl5 C56 H56A 109.5 ?
Cl6 C56 H56A 109.5 ?
Cl5 C56 H56B 109.5 ?
Cl6 C56 H56B 109.5 ?
H56A C56 H56B 108.0 ?

loop_
_geom_bond_atom_site_label_1
_geom_bond_atom_site_label_2
_geom_bond_distance
_geom_bond_publ_flag
Pt1 P3 2.266(2) yes
Pt1 P1 2.359(2) yes
Pt1 Cl1 2.360(2) yes
Pt1 P2 2.368(2) yes
P1 C1 1.796(11) ?
P1 C7 1.822(10) ?
P1 C13 1.831(9) ?
P2 C19 1.806(10) ?
P2 C25 1.818(9) ?
P2 C31 1.829(10) ?
P3 C37 1.815(9) ?
P3 C43 1.823(9) ?
P3 C49 1.826(9) ?
C1 C6 1.375(14) ?
C1 C2 1.380(14) ?
C2 C3 1.424(16) ?
C2 H2 0.9300 ?
C3 C4 1.348(19) ?
C3 H3 0.9300 ?
C4 C5 1.35(2) ?
C4 H4 0.9300 ?
C5 C6 1.379(19) ?
C5 H5 0.9300 ?
C6 H6 0.9300 ?
C7 C8 1.364(15) ?
C7 C12 1.412(17) ?
C8 C9 1.421(19) ?
C8 H8 0.9300 ?
C9 C10 1.36(3) ?
C9 H9 0.9300 ?
C10 C11 1.35(3) ?
C10 H10 0.9300 ?
C11 C12 1.376(19) ?
C11 H11 0.9300 ?
C12 H12 0.9300 ?
C13 C14 1.351(14) ?
C13 C18 1.378(15) ?
C14 C15 1.383(16) ?
C14 H14 0.9300 ?
C15 C16 1.34(2) ?
C15 H15 0.9300 ?
C16 C17 1.40(2) ?
C16 H16 0.9300 ?
C17 C18 1.394(16) ?
C17 H17 0.9300 ?
C18 H18 0.9300 ?
C19 C24 1.395(12) ?
C19 C20 1.414(14) ?
C20 C21 1.352(15) ?
C20 H20 0.9300 ?
C21 C22 1.403(16) ?
C21 H21 0.9300 ?
C22 C23 1.394(18) ?
C22 H22 0.9300 ?
C23 C24 1.399(15) ?
C23 H23 0.9300 ?
C24 H24 0.9300 ?
C25 C26 1.373(14) ?
C25 C30 1.381(13) ?
C26 C27 1.391(15) ?
C26 H26 0.9300 ?
C27 C28 1.369(18) ?
C27 H27 0.9300 ?
C28 C29 1.389(18) ?
C28 H28 0.9300 ?
C29 C30 1.404(15) ?
C29 H29 0.9300 ?
C30 H30 0.9300 ?
C31 C32 1.378(14) ?
C31 C36 1.382(13) ?
C32 C33 1.397(16) ?
C32 H32 0.9300 ?
C33 C34 1.388(19) ?
C33 H33 0.9300 ?
C34 C35 1.378(18) ?
C34 H34 0.9300 ?
C35 C36 1.401(14) ?
C35 H35 0.9300 ?
C36 H36 0.9300 ?
C37 C38 1.355(13) ?
C37 C42 1.395(12) ?
C38 C39 1.397(15) ?
C38 H38 0.9300 ?
C39 C40 1.354(16) ?
C39 H39 0.9300 ?
C40 C41 1.402(17) ?
C40 H40 0.9300 ?
C41 C42 1.351(15) ?
C41 H41 0.9300 ?
C42 H42 0.9300 ?
C43 C44 1.397(13) ?
C43 C48 1.420(12) ?
C44 C45 1.411(15) ?
C44 H44 0.9300 ?
C45 C46 1.375(19) ?
C45 H45 0.9300 ?
C46 C47 1.368(19) ?
C46 H46 0.9300 ?
C47 C48 1.376(15) ?
C47 H47 0.9300 ?
C48 H48 0.9300 ?
C49 C54 1.367(13) ?
C49 C50 1.402(14) ?
C50 C51 1.366(13) ?
C50 H50 0.9300 ?
C51 C52 1.376(17) ?
C51 H51 0.9300 ?
C52 C53 1.353(17) ?
C52 H52 0.9300 ?
C53 C54 1.402(14) ?
C53 H53 0.9300 ?
C54 H54 0.9300 ?
Cl2 O2' 1.415(9) ?
Cl2 O1 1.420(9) ?
Cl2 O1' 1.422(9) ?
Cl2 O4' 1.428(10) ?
Cl2 O3 1.430(10) ?
Cl2 O2 1.431(10) ?
Cl2 O4 1.437(9) ?
Cl2 O3' 1.438(10) ?
C55 Cl3 1.707(10) ?
C55 Cl4 1.719(10) ?
C55 H55A 0.9700 ?
C55 H55B 0.9700 ?
C56 Cl5 1.701(10) ?
C56 Cl6 1.721(10) ?
C56 H56A 0.9700 ?
C56 H56B 0.9700 ?

loop_
_geom_torsion_atom_site_label_1
_geom_torsion_atom_site_label_2
_geom_torsion_atom_site_label_3
_geom_torsion_atom_site_label_4
_geom_torsion
P3 Pt1 P1 C1 91.9(3)
Cl1 Pt1 P1 C1 -77.9(3)
P2 Pt1 P1 C1 -121.9(4)
P3 Pt1 P1 C7 -148.4(4)
Cl1 Pt1 P1 C7 41.8(4)
P2 Pt1 P1 C7 -2.3(5)
P3 Pt1 P1 C13 -33.5(4)
Cl1 Pt1 P1 C13 156.6(4)
P2 Pt1 P1 C13 112.6(5)
P3 Pt1 P2 C19 128.4(3)
P1 Pt1 P2 C19 -18.0(5)
Cl1 Pt1 P2 C19 -62.0(3)
P3 Pt1 P2 C25 -113.2(3)
P1 Pt1 P2 C25 100.4(4)
Cl1 Pt1 P2 C25 56.4(3)
P3 Pt1 P2 C31 12.3(4)
P1 Pt1 P2 C31 -134.1(4)
Cl1 Pt1 P2 C31 -178.2(4)
P1 Pt1 P3 C37 111.1(3)
Cl1 Pt1 P3 C37 -144.7(5)
P2 Pt1 P3 C37 -59.1(3)
P1 Pt1 P3 C43 -124.8(3)
Cl1 Pt1 P3 C43 -20.7(6)
P2 Pt1 P3 C43 65.0(3)
P1 Pt1 P3 C49 -10.8(4)
Cl1 Pt1 P3 C49 93.4(6)
P2 Pt1 P3 C49 179.1(4)
C7 P1 C1 C6 58.2(10)
C13 P1 C1 C6 -48.5(10)
Pt1 P1 C1 C6 177.7(8)
C7 P1 C1 C2 -122.1(8)
C13 P1 C1 C2 131.2(8)
Pt1 P1 C1 C2 -2.6(9)
C6 C1 C2 C3 1.6(15)
P1 C1 C2 C3 -178.1(8)
C1 C2 C3 C4 -0.6(19)
C2 C3 C4 C5 1(2)
C3 C4 C5 C6 -2(2)
C2 C1 C6 C5 -2.8(17)
P1 C1 C6 C5 176.8(10)
C4 C5 C6 C1 3(2)
C1 P1 C7 C8 -10.8(10)
C13 P1 C7 C8 99.5(9)
Pt1 P1 C7 C8 -132.4(8)
C1 P1 C7 C12 173.7(9)
C13 P1 C7 C12 -76.0(10)
Pt1 P1 C7 C12 52.0(10)
C12 C7 C8 C9 -0.8(17)
P1 C7 C8 C9 -176.2(10)
C7 C8 C9 C10 3(2)
C8 C9 C10 C11 -2(3)
C9 C10 C11 C12 -1(3)
C10 C11 C12 C7 3(3)
C8 C7 C12 C11 -2(2)
P1 C7 C12 C11 173.3(13)
C1 P1 C13 C14 -8.2(10)
C7 P1 C13 C14 -121.0(9)
Pt1 P1 C13 C14 120.1(8)
C1 P1 C13 C18 168.0(8)
C7 P1 C13 C18 55.3(9)
Pt1 P1 C13 C18 -63.7(9)
C18 C13 C14 C15 -2.6(17)
P1 C13 C14 C15 173.6(9)
C13 C14 C15 C16 0(2)
C14 C15 C16 C17 3(2)
C15 C16 C17 C18 -3(2)
C14 C13 C18 C17 3.0(16)
P1 C13 C18 C17 -173.5(9)
C16 C17 C18 C13 -0.6(18)
C25 P2 C19 C24 5.1(10)
C31 P2 C19 C24 -101.5(10)
Pt1 P2 C19 C24 129.6(9)
C25 P2 C19 C20 -176.0(8)
C31 P2 C19 C20 77.3(9)
Pt1 P2 C19 C20 -51.5(9)
C24 C19 C20 C21 -1.0(18)
P2 C19 C20 C21 -179.9(11)
C19 C20 C21 C22 -1(2)
C20 C21 C22 C23 2(2)
C21 C22 C23 C24 -1(2)
C20 C19 C24 C23 2.0(17)
P2 C19 C24 C23 -179.1(10)
C22 C23 C24 C19 -1(2)
C19 P2 C25 C26 114.6(8)
C31 P2 C25 C26 -136.6(8)
Pt1 P2 C25 C26 -0.8(9)
C19 P2 C25 C30 -63.1(8)
C31 P2 C25 C30 45.8(8)
Pt1 P2 C25 C30 -178.5(6)
C30 C25 C26 C27 -2.5(15)
P2 C25 C26 C27 179.8(8)
C25 C26 C27 C28 3.7(17)
C26 C27 C28 C29 -2.5(19)
C27 C28 C29 C30 0.3(18)
C26 C25 C30 C29 0.1(15)
P2 C25 C30 C29 177.9(8)
C28 C29 C30 C25 1.0(16)
C19 P2 C31 C32 -17.0(9)
C25 P2 C31 C32 -129.1(8)
Pt1 P2 C31 C32 98.5(8)
C19 P2 C31 C36 160.8(7)
C25 P2 C31 C36 48.7(8)
Pt1 P2 C31 C36 -83.7(8)
C36 C31 C32 C33 -0.5(15)
P2 C31 C32 C33 177.3(9)
C31 C32 C33 C34 0.4(18)
C32 C33 C34 C35 0(2)
C33 C34 C35 C36 0.3(18)
C32 C31 C36 C35 0.5(14)
P2 C31 C36 C35 -177.4(7)
C34 C35 C36 C31 -0.4(15)
C43 P3 C37 C38 -173.7(7)
C49 P3 C37 C38 81.1(8)
Pt1 P3 C37 C38 -49.3(8)
C43 P3 C37 C42 10.6(9)
C49 P3 C37 C42 -94.6(8)
Pt1 P3 C37 C42 135.0(7)
C42 C37 C38 C39 2.1(14)
P3 C37 C38 C39 -174.0(8)
C37 C38 C39 C40 0.5(17)
C38 C39 C40 C41 -1.6(17)
C39 C40 C41 C42 0.2(18)
C40 C41 C42 C37 2.5(17)
C38 C37 C42 C41 -3.5(14)
P3 C37 C42 C41 172.1(8)
C37 P3 C43 C44 133.3(8)
C49 P3 C43 C44 -119.3(8)
Pt1 P3 C43 C44 6.7(9)
C37 P3 C43 C48 -54.3(9)
C49 P3 C43 C48 53.1(9)
Pt1 P3 C43 C48 179.1(7)
C48 C43 C44 C45 6.6(15)
P3 C43 C44 C45 179.2(9)
C43 C44 C45 C46 -1.9(18)
C44 C45 C46 C47 -2(2)
C45 C46 C47 C48 1(2)
C46 C47 C48 C43 4(2)
C44 C43 C48 C47 -7.5(16)
P3 C43 C48 C47 179.8(10)
C37 P3 C49 C54 -8.2(9)
C43 P3 C49 C54 -121.1(8)
Pt1 P3 C49 C54 119.1(7)
C37 P3 C49 C50 164.2(7)
C43 P3 C49 C50 51.3(8)
Pt1 P3 C49 C50 -68.5(8)
C54 C49 C50 C51 -3.3(14)
P3 C49 C50 C51 -176.1(8)
C49 C50 C51 C52 2.0(16)
C50 C51 C52 C53 -0.2(18)
C51 C52 C53 C54 -0.4(18)
C50 C49 C54 C53 2.7(14)
P3 C49 C54 C53 175.1(8)
C52 C53 C54 C49 -0.9(17)
